data_4330540
loop_
_publ_author_name
'Shae Anne Vaughn'
'Bryan C. Chakoumakos'
'Radu Custelcean'
'Joanne O. Ramey'
'Mark D. Smith'
'Lynn A. Boatner'
'Hans-Conrad zur Loye'

_publ_contact_author 'Bryan C. Chakoumakos'
_publ_contact_author_email kou@ornl.gov
_publ_section_title
;
 New Family of Cerium Halide Based Materials: CeX3.ROH Compounds
 Containing Planes, Chains, and Tetradecanuclear Rings
;
_journal_name_full 'Inorganic Chemistry'
_journal_page_first 10503
_journal_page_last 10511
_journal_paper_doi 10.1021/ic3003349
_journal_volume 51
_journal_year 2012
_chemical_formula_moiety 'C72 Ce6 Cl18 O17'
_chemical_formula_sum 'C72 Ce6 Cl18 O17'
_chemical_formula_weight 2615.54
_chemical_name_common '[(CeCl3)6(iBuOH)15](iBuOH)2'
_chemical_name_systematic
;
 ?
;
_space_group_IT_number 14
_symmetry_cell_setting monoclinic
_symmetry_space_group_name_Hall '-P 2yn'
_symmetry_space_group_name_H-M 'P 1 21/n 1'
_atom_sites_solution_primary direct
_atom_sites_solution_secondary difmap
_audit_creation_method SHELXL-97
_cell_angle_alpha 90.00
_cell_angle_beta 104.334(2)
_cell_angle_gamma 90.00
_cell_formula_units_Z 4
_cell_length_a 18.0529(18)
_cell_length_b 26.421(3)
_cell_length_c 28.507(3)
_cell_measurement_temperature 173(2)
_cell_volume 13174(2)
_computing_molecular_graphics various
_computing_structure_refinement 'SHELXL-97 (Sheldrick, 1997)'
_computing_structure_solution 'SHELXS-97 (Sheldrick, 1990)'
_diffrn_ambient_temperature 173(2)
_diffrn_measured_fraction_theta_full 0.994
_diffrn_measured_fraction_theta_max 0.994
_diffrn_measurement_device_type 'Bruker PLATFORM three-circle diffractometer'
_diffrn_measurement_method '4K APEX CCD detector'
_diffrn_radiation_monochromator graphite
_diffrn_radiation_source 'fine-focus sealed tube'
_diffrn_radiation_type MoK\a
_diffrn_radiation_wavelength 0.71073
_diffrn_reflns_av_R_equivalents 0.0742
_diffrn_reflns_av_sigmaI/netI 0.0622
_diffrn_reflns_limit_h_max 24
_diffrn_reflns_limit_h_min -24
_diffrn_reflns_limit_k_max 35
_diffrn_reflns_limit_k_min -35
_diffrn_reflns_limit_l_max 37
_diffrn_reflns_limit_l_min -38
_diffrn_reflns_number 160712
_diffrn_reflns_theta_full 28.31
_diffrn_reflns_theta_max 28.31
_diffrn_reflns_theta_min 1.66
_exptl_absorpt_coefficient_mu 2.435
_exptl_absorpt_correction_T_max 0.7588
_exptl_absorpt_correction_T_min 0.5287
_exptl_absorpt_correction_type multi-scan
_exptl_absorpt_process_details SADABS
_exptl_crystal_colour colorless
_exptl_crystal_density_diffrn 1.319
_exptl_crystal_description plate
_exptl_crystal_F_000 4888
_exptl_crystal_size_max 0.30
_exptl_crystal_size_mid 0.18
_exptl_crystal_size_min 0.12
_refine_diff_density_max 2.544
_refine_diff_density_min -0.998
_refine_diff_density_rms 0.239
_refine_ls_extinction_method none
_refine_ls_goodness_of_fit_ref 1.046
_refine_ls_hydrogen_treatment noref
_refine_ls_matrix_type full
_refine_ls_number_parameters 651
_refine_ls_number_reflns 32580
_refine_ls_number_restraints 3
_refine_ls_restrained_S_all 1.046
_refine_ls_R_factor_all 0.1267
_refine_ls_R_factor_gt 0.0776
_refine_ls_shift/su_max 0.001
_refine_ls_shift/su_mean 0.000
_refine_ls_structure_factor_coef Fsqd
_refine_ls_weighting_details 'calc w=1/[\s^2^(Fo^2^)+(0.0934P)^2^+163.4472P] where P=(Fo^2^+2Fc^2^)/3'
_refine_ls_weighting_scheme calc
_refine_ls_wR_factor_gt 0.2016
_refine_ls_wR_factor_ref 0.2411
_reflns_number_gt 20467
_reflns_number_total 32580
_reflns_threshold_expression >2sigma(I)
_cod_data_source_file ic3003349_si_002_5.cif
_cod_data_source_block 5
_cod_original_sg_symbol_Hall '-P 2ybc'
_cod_original_sg_symbol_H-M 'P 21/n'
_cod_database_code 4330540

loop_
_symmetry_equiv_pos_as_xyz
'x, y, z'
'-x+1/2, y+1/2, -z+1/2'
'-x, -y, -z'
'x-1/2, -y-1/2, z-1/2'

loop_
_atom_site_label
_atom_site_type_symbol
_atom_site_fract_x
_atom_site_fract_y
_atom_site_fract_z
_atom_site_U_iso_or_equiv
_atom_site_adp_type
_atom_site_occupancy
_atom_site_symmetry_multiplicity
_atom_site_calc_flag
_atom_site_refinement_flags
Ce1 Ce 0.81542(3) 0.18995(3) 0.307361(19) 0.04803(17) Uani 1 1 d .
Cl1 Cl 0.71281(18) 0.1837(2) 0.21651(11) 0.1129(19) Uani 1 1 d .
O1 O 0.9518(4) 0.2005(4) 0.3504(3) 0.074(3) Uani 1 1 d .
C1 C 1.0048(17) 0.2033(11) 0.4012(10) 0.154(9) Uiso 1 1 d .
Ce2 Ce 0.69424(3) 0.22659(2) 0.416272(18) 0.04094(14) Uani 1 1 d .
Cl2 Cl 0.82733(14) 0.17412(13) 0.40872(8) 0.0564(7) Uani 1 1 d .
O2 O 0.8050(5) 0.0977(4) 0.3154(3) 0.070(2) Uani 1 1 d .
C2 C 1.053(2) 0.1579(14) 0.4077(13) 0.181(12) Uiso 1 1 d .
Ce3 Ce 0.49799(3) 0.19911(2) 0.276276(18) 0.03923(14) Uani 1 1 d .
Cl3 Cl 0.74953(14) 0.27742(11) 0.34076(9) 0.0503(6) Uani 1 1 d .
O3 O 0.7796(4) 0.2236(3) 0.5012(2) 0.056(2) Uani 1 1 d .
C3 C 1.105(3) 0.155(2) 0.455(2) 0.30(2) Uiso 1 1 d .
Ce4 Ce 0.27170(3) 0.21725(2) 0.204995(19) 0.03931(14) Uani 1 1 d .
Cl4 Cl 0.64031(16) 0.13013(11) 0.43491(9) 0.0508(6) Uani 1 1 d .
O4 O 0.7092(5) 0.3173(3) 0.4359(3) 0.065(2) Uani 1 1 d D
C4 C 1.012(3) 0.1099(18) 0.3945(17) 0.259(19) Uiso 1 1 d .
Ce5 Ce 0.08114(3) 0.28400(2) 0.077737(18) 0.04050(14) Uani 1 1 d .
Cl5 Cl 0.65713(13) 0.16668(11) 0.32249(8) 0.0446(6) Uani 1 1 d .
O5 O 0.5853(4) 0.2669(3) 0.2601(3) 0.0554(19) Uani 1 1 d .
C5 C 0.7674(14) 0.0640(10) 0.2723(9) 0.139(8) Uiso 1 1 d .
Ce6 Ce -0.04346(3) 0.23474(3) 0.200852(19) 0.04550(16) Uani 1 1 d .
Cl6 Cl 0.54755(14) 0.25562(11) 0.36354(9) 0.0507(6) Uani 1 1 d .
O6 O 0.5022(4) 0.1331(3) 0.3394(3) 0.058(2) Uani 1 1 d .
C6 C 0.8067(18) 0.0178(12) 0.2771(11) 0.167(10) Uiso 1 1 d .
Cl7 Cl 0.36603(14) 0.24025(14) 0.29818(9) 0.0593(8) Uani 1 1 d .
O7 O 0.5508(4) 0.1544(3) 0.2158(2) 0.0535(19) Uani 1 1 d .
C7 C 0.891(2) 0.0175(13) 0.2870(12) 0.192(12) Uiso 1 1 d .
Cl8 Cl 0.41481(13) 0.24807(11) 0.18944(9) 0.0487(6) Uani 1 1 d .
O8 O 0.2042(4) 0.1788(4) 0.2625(3) 0.063(2) Uani 1 1 d .
C8 C 0.769(2) -0.0149(14) 0.2306(13) 0.202(13) Uiso 1 1 d .
Cl9 Cl 0.37316(14) 0.13290(11) 0.23189(10) 0.0507(6) Uani 1 1 d .
O9 O 0.2472(5) 0.3088(3) 0.2159(3) 0.059(2) Uani 1 1 d .
C9 C 0.8584(9) 0.2166(6) 0.5255(6) 0.078(4) Uiso 1 1 d .
Cl10 Cl 0.23817(13) 0.25743(12) 0.10742(8) 0.0486(6) Uani 1 1 d .
O10 O 0.2100(4) 0.1476(3) 0.1492(3) 0.0520(18) Uani 1 1 d .
C10 C 0.8988(15) 0.2648(10) 0.5204(9) 0.138(8) Uiso 1 1 d .
Cl11 Cl 0.10964(12) 0.23837(10) 0.17772(8) 0.0409(5) Uani 1 1 d .
O11 O -0.0109(5) 0.3250(3) 0.2055(3) 0.066(2) Uiso 1 1 d .
C11 C 0.8696(15) 0.3084(10) 0.5421(10) 0.147(9) Uiso 1 1 d .
Cl12 Cl 0.09973(19) 0.36287(11) 0.14499(10) 0.0584(7) Uani 1 1 d .
O12 O -0.0294(4) 0.1600(3) 0.1499(3) 0.060(2) Uani 1 1 d .
C12 C 0.986(2) 0.2506(16) 0.5474(15) 0.229(16) Uiso 1 1 d .
Cl13 Cl 0.10846(13) 0.25343(11) -0.01277(8) 0.0451(6) Uani 1 1 d .
O13 O -0.1796(4) 0.2249(5) 0.1572(3) 0.092(4) Uani 1 1 d .
C13 C 0.5199(7) 0.1435(5) 0.1642(5) 0.060(3) Uiso 1 1 d .
Cl14 Cl 0.05861(15) 0.17624(11) 0.06987(9) 0.0514(6) Uani 1 1 d .
O14 O 0.1478(5) 0.3563(3) 0.0446(3) 0.060(2) Uani 1 1 d .
C14 C 0.5481(13) 0.0940(9) 0.1515(9) 0.128(7) Uiso 1 1 d .
Cl15 Cl -0.06027(14) 0.27191(14) 0.10417(10) 0.0637(8) Uani 1 1 d .
O15 O -0.0158(5) 0.3286(3) 0.0149(3) 0.066(2) Uani 1 1 d .
C15 C 0.522(2) 0.0567(14) 0.1752(13) 0.192(12) Uiso 1 1 d .
Cl16 Cl 0.06658(15) 0.23309(14) 0.28965(9) 0.0622(8) Uani 1 1 d .
O16 O -0.0724(6) 0.2893(4) -0.0710(4) 0.077(3) Uiso 1 1 d .
C16 C 0.5105(16) 0.0820(11) 0.0978(11) 0.161(10) Uiso 1 1 d .
Cl17 Cl -0.09209(18) 0.15013(13) 0.24728(11) 0.0638(8) Uani 1 1 d .
O17 O 0.6271(6) 0.3708(4) 0.4851(4) 0.080(3) Uiso 1 1 d .
C17 C 0.4468(7) 0.0985(5) 0.3517(4) 0.057(3) Uiso 1 1 d .
Cl18 Cl -0.1334(2) 0.27516(14) 0.26223(13) 0.0769(10) Uani 1 1 d .
C18 C 0.4614(13) 0.0447(8) 0.3396(8) 0.117(6) Uiso 1 1 d .
C19 C 0.5357(16) 0.0248(10) 0.3645(10) 0.154(9) Uiso 1 1 d .
C20 C 0.3986(16) 0.0101(11) 0.3454(10) 0.156(9) Uiso 1 1 d .
C21 C 0.6000(13) 0.2910(8) 0.2189(8) 0.117(6) Uiso 1 1 d .
C22 C 0.6043(17) 0.3462(11) 0.2249(11) 0.158(10) Uiso 1 1 d .
C23 C 0.619(3) 0.3688(19) 0.1760(19) 0.29(2) Uiso 1 1 d .
C24 C 0.540(2) 0.3600(16) 0.2378(15) 0.231(16) Uiso 1 1 d .
C25 C 0.2311(10) 0.1507(7) 0.3074(6) 0.093(5) Uiso 1 1 d .
C26 C 0.187(2) 0.1089(15) 0.3080(14) 0.201(14) Uiso 1 1 d .
C27 C 0.146(2) 0.0807(17) 0.2752(16) 0.238(17) Uiso 1 1 d .
C28 C 0.2163(19) 0.0836(13) 0.3636(12) 0.190(12) Uiso 1 1 d .
C29 C 0.2464(8) 0.1204(6) 0.1163(5) 0.074(4) Uiso 1 1 d .
C30 C 0.2154(11) 0.0663(7) 0.1080(7) 0.102(5) Uiso 1 1 d .
C31 C 0.2531(15) 0.0395(10) 0.0722(10) 0.147(9) Uiso 1 1 d .
C32 C 0.2240(15) 0.0371(10) 0.1520(10) 0.152(9) Uiso 1 1 d .
C33 C 0.3019(10) 0.3495(6) 0.2271(6) 0.087(4) Uiso 1 1 d .
C34 C 0.2781(16) 0.3899(11) 0.2581(10) 0.149(9) Uiso 1 1 d .
C35 C 0.262(2) 0.3701(14) 0.3017(13) 0.201(13) Uiso 1 1 d .
C36 C 0.3422(19) 0.4312(13) 0.2638(12) 0.192(12) Uiso 1 1 d .
C37 C 0.1803(11) 0.4070(8) 0.0591(7) 0.104(6) Uiso 1 1 d .
C38 C 0.2643(17) 0.3943(11) 0.0722(11) 0.162(10) Uiso 1 1 d .
C39 C 0.307(2) 0.4457(14) 0.0891(13) 0.199(13) Uiso 1 1 d .
C40 C 0.0108(17) 0.3621(11) 0.2440(11) 0.163(10) Uiso 1 1 d D
C41 C -0.040(3) 0.4106(15) 0.2275(16) 0.237(17) Uiso 1 1 d D
C42 C 0.013(4) 0.442(3) 0.268(2) 0.41(4) Uiso 1 1 d D
C43 C -0.119(3) 0.4087(18) 0.1998(17) 0.27(2) Uiso 1 1 d .
C44 C -0.0004(17) 0.1086(12) 0.1654(11) 0.165(10) Uiso 1 1 d .
C45 C -0.0585(16) 0.0719(11) 0.1425(11) 0.152(9) Uiso 1 1 d .
C46 C -0.079(2) 0.0713(14) 0.0914(14) 0.212(14) Uiso 1 1 d .
C47 C -0.020(3) 0.021(2) 0.165(2) 0.34(3) Uiso 1 1 d .
C48 C -0.213(3) 0.1894(19) 0.1136(19) 0.28(2) Uiso 1 1 d .
C49 C -0.287(2) 0.2229(15) 0.0872(14) 0.187(13) Uiso 1 1 d .
C50 C -0.279(2) 0.2702(16) 0.0789(14) 0.211(15) Uiso 1 1 d .
C51 C -0.320(3) 0.188(2) 0.050(2) 0.30(2) Uiso 1 1 d .
C52 C -0.0233(16) 0.3854(11) 0.0148(10) 0.154(9) Uiso 1 1 d .
C53 C -0.1025(14) 0.3999(9) -0.0092(9) 0.126(7) Uiso 1 1 d .
C54 C -0.142(3) 0.375(2) 0.025(2) 0.31(2) Uiso 1 1 d .
C55 C -0.124(3) 0.4535(19) -0.0063(16) 0.262(19) Uiso 1 1 d .
C56 C -0.0958(18) 0.2381(12) -0.0685(11) 0.167(10) Uiso 1 1 d .
C57 C -0.155(2) 0.2269(14) -0.0429(14) 0.193(13) Uiso 1 1 d .
C58 C -0.169(2) 0.1747(18) -0.0345(15) 0.243(17) Uiso 1 1 d .
C59 C -0.232(3) 0.237(2) -0.085(2) 0.30(2) Uiso 1 1 d .
C60 C 0.5776(16) 0.4136(10) 0.4772(10) 0.145(8) Uiso 1 1 d .
C61 C 0.501(2) 0.3995(13) 0.4494(12) 0.182(12) Uiso 1 1 d .
C62 C 0.444(3) 0.4423(18) 0.4410(16) 0.249(18) Uiso 1 1 d .
C63 C 0.525(3) 0.387(2) 0.396(2) 0.31(2) Uiso 1 1 d .
C64 C 0.8053(11) 0.3829(7) 0.4150(7) 0.096(5) Uiso 1 1 d .
C65 C 0.780(3) 0.4400(19) 0.4119(17) 0.26(2) Uiso 1 1 d .
C66 C 0.750(9) 0.362(4) 0.425(6) 1.02(15) Uiso 1 1 d D
C67 C 0.8967(13) 0.3623(8) 0.3540(8) 0.118(6) Uiso 1 1 d .
C68 C 0.962(2) 0.3368(15) 0.3814(14) 0.211(14) Uiso 1 1 d .
C69 C 1.040(3) 0.3736(19) 0.4111(18) 0.28(2) Uiso 1 1 d .
C70 C 0.7445(6) 0.0584(4) 0.3832(4) 0.049(2) Uiso 1 1 d .
C71 C 0.786(2) 0.0327(16) 0.4254(14) 0.222(15) Uiso 1 1 d .
C72 C 0.844(3) -0.0140(18) 0.4336(16) 0.262(19) Uiso 1 1 d .
C73 C 0.836(3) 0.4764(19) 0.4444(18) 0.28(2) Uiso 1 1 d .
C74 C 0.398(3) 0.432(2) 0.103(2) 0.33(3) Uiso 1 1 d .

loop_
_atom_site_aniso_label
_atom_site_aniso_U_11
_atom_site_aniso_U_22
_atom_site_aniso_U_33
_atom_site_aniso_U_23
_atom_site_aniso_U_13
_atom_site_aniso_U_12
Ce1 0.0348(3) 0.0831(5) 0.0303(3) 0.0047(3) 0.0159(2) 0.0065(3)
Cl1 0.0410(15) 0.265(6) 0.0344(14) 0.019(2) 0.0124(12) -0.030(2)
O1 0.037(4) 0.152(9) 0.035(4) 0.017(5) 0.012(3) 0.001(5)
Ce2 0.0323(3) 0.0670(4) 0.0261(2) 0.0001(2) 0.01219(19) 0.0004(2)
Cl2 0.0395(12) 0.102(2) 0.0300(11) 0.0053(13) 0.0134(9) 0.0147(13)
O2 0.078(6) 0.089(6) 0.054(5) -0.008(4) 0.037(4) 0.001(5)
Ce3 0.0318(3) 0.0582(4) 0.0288(2) 0.0044(2) 0.00975(19) 0.0004(2)
Cl3 0.0439(13) 0.0725(18) 0.0409(12) 0.0007(12) 0.0227(10) -0.0047(12)
O3 0.036(4) 0.101(6) 0.031(3) 0.000(4) 0.009(3) 0.005(4)
Ce4 0.0294(2) 0.0594(4) 0.0308(3) 0.0019(2) 0.01045(19) 0.0009(2)
Cl4 0.0571(15) 0.0641(17) 0.0350(12) 0.0044(11) 0.0184(11) 0.0014(12)
O4 0.074(5) 0.079(6) 0.050(5) -0.010(4) 0.033(4) -0.011(5)
Ce5 0.0360(3) 0.0606(4) 0.0287(2) 0.0019(2) 0.0151(2) 0.0026(2)
Cl5 0.0349(11) 0.0724(17) 0.0295(10) 0.0027(10) 0.0134(9) 0.0030(11)
O5 0.046(4) 0.075(5) 0.046(4) 0.014(4) 0.013(3) -0.015(4)
Ce6 0.0335(3) 0.0752(4) 0.0327(3) 0.0052(3) 0.0175(2) 0.0068(3)
Cl6 0.0421(13) 0.0702(18) 0.0375(12) -0.0072(12) 0.0057(10) 0.0084(12)
O6 0.056(4) 0.068(5) 0.050(4) 0.018(4) 0.014(4) -0.011(4)
Cl7 0.0378(12) 0.107(2) 0.0334(12) -0.0099(13) 0.0095(10) 0.0095(14)
O7 0.042(4) 0.085(6) 0.033(3) -0.005(4) 0.011(3) 0.000(4)
Cl8 0.0356(11) 0.0728(17) 0.0387(12) 0.0125(12) 0.0109(9) -0.0055(11)
O8 0.045(4) 0.100(7) 0.048(4) 0.027(4) 0.019(3) -0.003(4)
Cl9 0.0407(12) 0.0577(16) 0.0521(14) 0.0068(12) 0.0082(11) 0.0009(11)
O9 0.063(5) 0.058(5) 0.050(4) -0.008(4) 0.005(4) -0.005(4)
Cl10 0.0329(11) 0.0824(19) 0.0324(11) 0.0057(11) 0.0115(9) -0.0013(11)
O10 0.046(4) 0.060(5) 0.050(4) -0.007(4) 0.013(3) 0.000(3)
Cl11 0.0303(10) 0.0638(15) 0.0317(10) 0.0046(10) 0.0135(8) 0.0030(10)
Cl12 0.0815(19) 0.0591(17) 0.0418(13) 0.0004(12) 0.0290(13) 0.0067(14)
O12 0.056(5) 0.079(6) 0.054(4) -0.008(4) 0.034(4) -0.014(4)
Cl13 0.0404(12) 0.0695(17) 0.0297(10) 0.0001(10) 0.0167(9) -0.0011(11)
O13 0.033(4) 0.206(12) 0.038(4) 0.024(6) 0.012(3) -0.014(5)
Cl14 0.0517(14) 0.0695(18) 0.0395(12) -0.0047(12) 0.0238(11) -0.0094(12)
O14 0.075(5) 0.069(5) 0.043(4) -0.010(4) 0.027(4) -0.017(4)
Cl15 0.0352(12) 0.117(3) 0.0434(14) 0.0254(15) 0.0186(10) 0.0120(14)
O15 0.072(5) 0.084(6) 0.045(4) 0.018(4) 0.022(4) 0.035(5)
Cl16 0.0404(13) 0.114(3) 0.0355(12) -0.0002(14) 0.0153(10) -0.0010(14)
Cl17 0.0678(18) 0.081(2) 0.0575(16) -0.0058(15) 0.0436(15) -0.0054(15)
Cl18 0.085(2) 0.090(2) 0.078(2) 0.0288(18) 0.0632(19) 0.0328(18)

loop_
_atom_type_symbol
_atom_type_description
_atom_type_scat_dispersion_real
_atom_type_scat_dispersion_imag
_atom_type_scat_source
C C 0.0033 0.0016 'International Tables Vol C Tables 4.2.6.8 and 6.1.1.4'
O O 0.0106 0.0060 'International Tables Vol C Tables 4.2.6.8 and 6.1.1.4'
Cl Cl 0.1484 0.1585 'International Tables Vol C Tables 4.2.6.8 and 6.1.1.4'
Ce Ce -0.2486 2.6331 'International Tables Vol C Tables 4.2.6.8 and 6.1.1.4'

loop_
_geom_angle_atom_site_label_1
_geom_angle_atom_site_label_2
_geom_angle_atom_site_label_3
_geom_angle
_geom_angle_site_symmetry_1
_geom_angle_site_symmetry_3
O2 Ce1 O1 98.9(3) . .
O2 Ce1 Cl1 88.8(2) . .
O1 Ce1 Cl1 144.60(18) . .
O2 Ce1 Cl18 149.71(19) . 1_655
O1 Ce1 Cl18 75.0(2) . 1_655
Cl1 Ce1 Cl18 80.97(13) . 1_655
O2 Ce1 Cl3 136.05(19) . .
O1 Ce1 Cl3 100.8(3) . .
Cl1 Ce1 Cl3 96.97(13) . .
Cl18 Ce1 Cl3 73.82(8) 1_655 .
O2 Ce1 Cl17 76.22(19) . 1_655
O1 Ce1 Cl17 71.5(2) . 1_655
Cl1 Ce1 Cl17 77.01(11) . 1_655
Cl18 Ce1 Cl17 73.72(9) 1_655 1_655
Cl3 Ce1 Cl17 147.53(9) . 1_655
O2 Ce1 Cl2 75.5(2) . .
O1 Ce1 Cl2 72.62(18) . .
Cl1 Ce1 Cl2 142.32(8) . .
Cl18 Ce1 Cl2 127.97(11) 1_655 .
Cl3 Ce1 Cl2 73.59(8) . .
Cl17 Ce1 Cl2 129.52(9) 1_655 .
O2 Ce1 Cl5 72.0(2) . .
O1 Ce1 Cl5 143.27(17) . .
Cl1 Ce1 Cl5 71.95(7) . .
Cl18 Ce1 Cl5 129.77(8) 1_655 .
Cl3 Ce1 Cl5 68.66(7) . .
Cl17 Ce1 Cl5 135.45(8) 1_655 .
Cl2 Ce1 Cl5 70.66(7) . .
C1 O1 Ce1 141.9(12) . .
C2 C1 O1 107(2) . .
O4 Ce2 O3 78.8(3) . .
O4 Ce2 Cl6 83.8(2) . .
O3 Ce2 Cl6 142.32(17) . .
O4 Ce2 Cl4 149.21(18) . .
O3 Ce2 Cl4 87.1(2) . .
Cl6 Ce2 Cl4 91.37(9) . .
O4 Ce2 Cl2 116.6(2) . .
O3 Ce2 Cl2 74.29(17) . .
Cl6 Ce2 Cl2 143.07(7) . .
Cl4 Ce2 Cl2 84.89(9) . .
O4 Ce2 Cl13 73.11(18) . 4_666
O3 Ce2 Cl13 68.93(16) . 4_666
Cl6 Ce2 Cl13 74.13(7) . 4_666
Cl4 Ce2 Cl13 76.31(8) . 4_666
Cl2 Ce2 Cl13 139.19(7) . 4_666
O4 Ce2 Cl3 71.43(18) . .
O3 Ce2 Cl3 118.83(18) . .
Cl6 Ce2 Cl3 85.91(8) . .
Cl4 Ce2 Cl3 138.72(8) . .
Cl2 Ce2 Cl3 73.56(8) . .
Cl13 Ce2 Cl3 140.80(8) 4_666 .
O4 Ce2 Cl5 134.1(2) . .
O3 Ce2 Cl5 140.90(19) . .
Cl6 Ce2 Cl5 72.41(7) . .
Cl4 Ce2 Cl5 71.58(7) . .
Cl2 Ce2 Cl5 71.57(7) . .
Cl13 Ce2 Cl5 132.32(7) 4_666 .
Cl3 Ce2 Cl5 68.35(7) . .
Ce2 Cl2 Ce1 98.72(8) . .
C5 O2 Ce1 121.9(11) . .
C3 C2 C1 114(4) . .
C3 C2 C4 111(4) . .
C1 C2 C4 116(3) . .
O7 Ce3 O6 102.8(3) . .
O7 Ce3 O5 81.0(3) . .
O6 Ce3 O5 136.5(2) . .
O7 Ce3 Cl7 146.24(17) . .
O6 Ce3 Cl7 89.2(2) . .
O5 Ce3 Cl7 111.7(2) . .
O7 Ce3 Cl6 140.22(17) . .
O6 Ce3 Cl6 77.8(2) . .
O5 Ce3 Cl6 73.11(19) . .
Cl7 Ce3 Cl6 72.85(7) . .
O7 Ce3 Cl8 79.82(18) . .
O6 Ce3 Cl8 148.74(18) . .
O5 Ce3 Cl8 74.77(18) . .
Cl7 Ce3 Cl8 74.16(8) . .
Cl6 Ce3 Cl8 120.11(9) . .
O7 Ce3 Cl9 78.38(18) . .
O6 Ce3 Cl9 76.91(19) . .
O5 Ce3 Cl9 144.31(18) . .
Cl7 Ce3 Cl9 73.77(9) . .
Cl6 Ce3 Cl9 137.98(8) . .
Cl8 Ce3 Cl9 73.12(8) . .
O7 Ce3 Cl5 70.95(17) . .
O6 Ce3 Cl5 68.01(18) . .
O5 Ce3 Cl5 72.81(19) . .
Cl7 Ce3 Cl5 141.96(7) . .
Cl6 Ce3 Cl5 72.79(7) . .
Cl8 Ce3 Cl5 138.98(6) . .
Cl9 Ce3 Cl5 125.69(8) . .
O7 Ce3 Ce4 102.65(16) . .
O6 Ce3 Ce4 106.68(18) . .
O5 Ce3 Ce4 114.78(18) . .
Cl7 Ce3 Ce4 43.63(5) . .
Cl6 Ce3 Ce4 115.40(5) . .
Cl8 Ce3 Ce4 43.72(5) . .
Cl9 Ce3 Ce4 44.13(5) . .
Cl5 Ce3 Ce4 169.73(6) . .
Ce1 Cl3 Ce2 96.88(9) . .
C9 O3 Ce2 139.9(7) . .
O8 Ce4 O9 100.6(3) . .
O8 Ce4 O10 84.5(3) . .
O9 Ce4 O10 136.7(2) . .
O8 Ce4 Cl7 75.5(2) . .
O9 Ce4 Cl7 76.09(19) . .
O10 Ce4 Cl7 145.00(19) . .
O8 Ce4 Cl8 146.18(18) . .
O9 Ce4 Cl8 86.4(2) . .
O10 Ce4 Cl8 112.88(17) . .
Cl7 Ce4 Cl8 74.19(7) . .
O8 Ce4 Cl9 83.7(2) . .
O9 Ce4 Cl9 147.42(19) . .
O10 Ce4 Cl9 75.68(18) . .
Cl7 Ce4 Cl9 73.80(9) . .
Cl8 Ce4 Cl9 73.71(8) . .
O8 Ce4 Cl11 68.15(18) . .
O9 Ce4 Cl11 69.34(19) . .
O10 Ce4 Cl11 73.14(17) . .
Cl7 Ce4 Cl11 122.85(7) . .
Cl8 Ce4 Cl11 143.18(7) . .
Cl9 Ce4 Cl11 139.42(8) . .
O8 Ce4 Cl10 139.62(18) . .
O9 Ce4 Cl10 76.30(19) . .
O10 Ce4 Cl10 72.86(19) . .
Cl7 Ce4 Cl10 138.85(9) . .
Cl8 Ce4 Cl10 74.19(7) . .
Cl9 Ce4 Cl10 120.62(8) . .
Cl11 Ce4 Cl10 73.39(6) . .
O8 Ce4 Ce3 102.44(18) . .
O9 Ce4 Ce3 103.68(18) . .
O10 Ce4 Ce3 117.29(17) . .
Cl7 Ce4 Ce3 43.28(5) . .
Cl8 Ce4 Ce3 44.10(5) . .
Cl9 Ce4 Ce3 44.51(5) . .
Cl11 Ce4 Ce3 166.05(5) . .
Cl10 Ce4 Ce3 117.55(5) . .
C66 O4 Ce2 140(7) . .
O15 Ce5 O14 72.0(3) . .
O15 Ce5 Cl12 94.9(2) . .
O14 Ce5 Cl12 73.07(17) . .
O15 Ce5 Cl10 144.1(2) . .
O14 Ce5 Cl10 76.6(2) . .
Cl12 Ce5 Cl10 92.21(9) . .
O15 Ce5 Cl15 74.1(2) . .
O14 Ce5 Cl15 135.6(2) . .
Cl12 Ce5 Cl15 82.28(10) . .
Cl10 Ce5 Cl15 141.86(8) . .
O15 Ce5 Cl13 74.33(19) . .
O14 Ce5 Cl13 71.12(17) . .
Cl12 Ce5 Cl13 144.19(8) . .
Cl10 Ce5 Cl13 79.43(7) . .
Cl15 Ce5 Cl13 124.89(8) . .
O15 Ce5 Cl14 110.7(2) . .
O14 Ce5 Cl14 141.29(18) . .
Cl12 Ce5 Cl14 141.44(8) . .
Cl10 Ce5 Cl14 83.68(8) . .
Cl15 Ce5 Cl14 77.95(9) . .
Cl13 Ce5 Cl14 72.72(7) . .
O15 Ce5 Cl11 143.05(18) . .
O14 Ce5 Cl11 131.33(18) . .
Cl12 Ce5 Cl11 71.74(8) . .
Cl10 Ce5 Cl11 72.28(6) . .
Cl15 Ce5 Cl11 70.15(7) . .
Cl13 Ce5 Cl11 135.37(7) . .
Cl14 Ce5 Cl11 70.50(7) . .
Ce3 Cl5 Ce2 102.61(7) . .
Ce3 Cl5 Ce1 135.55(9) . .
Ce2 Cl5 Ce1 90.52(7) . .
C21 O5 Ce3 136.9(10) . .
C6 C5 O2 108(2) . .
O11 Ce6 O13 108.9(4) . .
O11 Ce6 O12 137.8(3) . .
O13 Ce6 O12 81.7(3) . .
O11 Ce6 Cl16 81.9(2) . .
O13 Ce6 Cl16 147.61(18) . .
O12 Ce6 Cl16 111.2(2) . .
O11 Ce6 Cl17 146.8(2) . .
O13 Ce6 Cl17 76.7(3) . .
O12 Ce6 Cl17 74.77(18) . .
Cl16 Ce6 Cl17 78.41(10) . .
O11 Ce6 Cl15 71.7(2) . .
O13 Ce6 Cl15 72.40(19) . .
O12 Ce6 Cl15 73.4(2) . .
Cl16 Ce6 Cl15 139.01(8) . .
Cl17 Ce6 Cl15 138.08(10) . .
O11 Ce6 Cl18 76.7(2) . .
O13 Ce6 Cl18 72.8(2) . .
O12 Ce6 Cl18 143.27(18) . .
Cl16 Ce6 Cl18 80.62(10) . .
Cl17 Ce6 Cl18 73.89(9) . .
Cl15 Ce6 Cl18 121.10(9) . .
O11 Ce6 Cl11 76.0(2) . .
O13 Ce6 Cl11 138.29(19) . .
O12 Ce6 Cl11 70.47(17) . .
Cl16 Ce6 Cl11 73.34(7) . .
Cl17 Ce6 Cl11 122.34(8) . .
Cl15 Ce6 Cl11 70.24(7) . .
Cl18 Ce6 Cl11 144.44(10) . .
Ce2 Cl6 Ce3 112.01(9) . .
C17 O6 Ce3 135.3(7) . .
C5 C6 C7 120(3) . .
C5 C6 C8 107(3) . .
C7 C6 C8 111(3) . .
Ce3 Cl7 Ce4 93.10(8) . .
C13 O7 Ce3 132.7(6) . .
Ce4 Cl8 Ce3 92.18(7) . .
C25 O8 Ce4 132.6(8) . .
Ce4 Cl9 Ce3 91.37(8) . .
C33 O9 Ce4 128.2(8) . .
O3 C9 C10 107.0(15) . .
Ce5 Cl10 Ce4 109.43(7) . .
C29 O10 Ce4 124.7(7) . .
C11 C10 C9 113(2) . .
C11 C10 C12 113(3) . .
C9 C10 C12 101(2) . .
Ce4 Cl11 Ce6 149.54(8) . .
Ce4 Cl11 Ce5 104.81(6) . .
Ce6 Cl11 Ce5 105.64(7) . .
C40 O11 Ce6 135.4(13) . .
C44 O12 Ce6 129.0(13) . .
Ce5 Cl13 Ce2 145.41(10) . 4_565
C48 O13 Ce6 127(2) . .
O7 C13 C14 110.6(13) . .
C37 O14 Ce5 139.7(9) . .
C15 C14 C13 110(2) . .
C15 C14 C16 103(2) . .
C13 C14 C16 109.3(19) . .
Ce5 Cl15 Ce6 113.77(9) . .
C52 O15 Ce5 121.5(12) . .
Ce6 Cl17 Ce1 106.35(11) . 1_455
O6 C17 C18 111.7(12) . .
Ce1 Cl18 Ce6 106.02(11) 1_455 .
C19 C18 C20 111(2) . .
C19 C18 C17 115.1(19) . .
C20 C18 C17 111.9(18) . .
O5 C21 C22 111(2) . .
C24 C22 C21 106(3) . .
C24 C22 C23 119(3) . .
C21 C22 C23 106(3) . .
C26 C25 O8 111(2) . .
C27 C26 C25 134(4) . .
C27 C26 C28 117(4) . .
C25 C26 C28 107(3) . .
O10 C29 C30 110.7(12) . .
C32 C30 C29 113.9(18) . .
C32 C30 C31 111(2) . .
C29 C30 C31 109.1(17) . .
O9 C33 C34 112.1(16) . .
C35 C34 C33 113(3) . .
C35 C34 C36 118(3) . .
C33 C34 C36 104(2) . .
O14 C37 C38 100.0(17) . .
C37 C38 C39 106(2) . .
C38 C39 C74 106(3) . .
O11 C40 C41 107(3) . .
C43 C41 C42 140(5) . .
C43 C41 C40 124(4) . .
C42 C41 C40 91(4) . .
C45 C44 O12 108(2) . .
C46 C45 C44 116(3) . .
C46 C45 C47 112(3) . .
C44 C45 C47 101(3) . .
O13 C48 C49 99(3) . .
C50 C49 C51 123(4) . .
C50 C49 C48 119(4) . .
C51 C49 C48 98(4) . .
C53 C52 O15 110(2) . .
C52 C53 C55 117(3) . .
C52 C53 C54 98(3) . .
C55 C53 C54 102(3) . .
O16 C56 C57 119(3) . .
C58 C57 C56 118(4) . .
C58 C57 C59 97(3) . .
C56 C57 C59 101(3) . .
O17 C60 C61 111(2) . .
C60 C61 C62 114(3) . .
C60 C61 C63 96(3) . .
C62 C61 C63 109(3) . .
C66 C64 C65 101(8) . .
C73 C65 C64 116(4) . .
C64 C66 O4 152(10) . .
C67 C68 C69 118(3) . .
C70 C71 C72 133(3) . .

loop_
_geom_bond_atom_site_label_1
_geom_bond_atom_site_label_2
_geom_bond_distance
_geom_bond_site_symmetry_2
Ce1 O2 2.460(10) .
Ce1 O1 2.480(8) .
Ce1 Cl1 2.791(3) .
Ce1 Cl18 2.857(3) 1_655
Ce1 Cl3 2.868(3) .
Ce1 Cl17 2.871(3) 1_655
Ce1 Cl2 2.875(2) .
Ce1 Cl5 3.056(2) .
O1 C1 1.53(3) .
C1 C2 1.46(4) .
Ce2 O4 2.460(9) .
Ce2 O3 2.528(7) .
Ce2 Cl6 2.809(3) .
Ce2 Cl4 2.825(3) .
Ce2 Cl2 2.828(3) .
Ce2 Cl13 2.884(2) 4_666
Ce2 Cl3 2.915(2) .
Ce2 Cl5 3.036(2) .
O2 C5 1.53(3) .
C2 C3 1.44(5) .
C2 C4 1.47(5) .
Ce3 O7 2.467(7) .
Ce3 O6 2.493(7) .
Ce3 O5 2.502(7) .
Ce3 Cl7 2.825(3) .
Ce3 Cl6 2.849(3) .
Ce3 Cl8 2.866(2) .
Ce3 Cl9 2.886(3) .
Ce3 Cl5 2.975(2) .
Ce3 Ce4 4.1155(8) .
O3 C9 1.431(17) .
Ce4 O8 2.489(7) .
Ce4 O9 2.492(8) .
Ce4 O10 2.507(7) .
Ce4 Cl7 2.844(3) .
Ce4 Cl8 2.846(2) .
Ce4 Cl9 2.866(3) .
Ce4 Cl11 2.889(2) .
Ce4 Cl10 2.898(2) .
O4 C66 1.48(2) .
Ce5 O15 2.472(8) .
Ce5 O14 2.559(8) .
Ce5 Cl12 2.795(3) .
Ce5 Cl10 2.839(2) .
Ce5 Cl15 2.853(2) .
Ce5 Cl13 2.861(2) .
Ce5 Cl14 2.877(3) .
Ce5 Cl11 3.019(2) .
O5 C21 1.42(2) .
C5 C6 1.40(3) .
Ce6 O11 2.453(9) .
Ce6 O13 2.479(8) .
Ce6 O12 2.500(8) .
Ce6 Cl16 2.805(3) .
Ce6 Cl17 2.845(3) .
Ce6 Cl15 2.870(3) .
Ce6 Cl18 2.872(3) .
Ce6 Cl11 2.998(2) .
O6 C17 1.459(14) .
C6 C7 1.48(4) .
C6 C8 1.59(4) .
O7 C13 1.467(14) .
O8 C25 1.454(19) .
O9 C33 1.440(18) .
C9 C10 1.49(3) .
O10 C29 1.461(16) .
C10 C11 1.47(3) .
C10 C12 1.61(4) .
O11 C40 1.45(3) .
O12 C44 1.48(3) .
Cl13 Ce2 2.884(2) 4_565
O13 C48 1.55(5) .
C13 C14 1.48(3) .
O14 C37 1.48(2) .
C14 C15 1.34(4) .
C14 C16 1.55(3) .
O15 C52 1.51(3) .
O16 C56 1.42(3) .
Cl17 Ce1 2.871(3) 1_455
O17 C60 1.42(3) .
C17 C18 1.50(2) .
Cl18 Ce1 2.857(3) 1_455
C18 C19 1.45(3) .
C18 C20 1.50(3) .
C21 C22 1.47(3) .
C22 C24 1.35(4) .
C22 C23 1.60(5) .
C25 C26 1.36(4) .
C26 C27 1.28(5) .
C26 C28 1.68(4) .
C29 C30 1.53(2) .
C30 C32 1.45(3) .
C30 C31 1.53(3) .
C33 C34 1.52(3) .
C34 C35 1.44(4) .
C34 C36 1.57(4) .
C37 C38 1.51(3) .
C38 C39 1.58(4) .
C39 C74 1.62(6) .
C40 C41 1.575(19) .
C41 C43 1.45(5) .
C41 C42 1.54(2) .
C44 C45 1.46(4) .
C45 C46 1.41(4) .
C45 C47 1.58(6) .
C48 C49 1.63(5) .
C49 C50 1.29(4) .
C49 C51 1.43(6) .
C52 C53 1.48(3) .
C53 C55 1.48(5) .
C53 C54 1.49(5) .
C56 C57 1.46(4) .
C57 C58 1.43(5) .
C57 C59 1.62(6) .
C60 C61 1.47(4) .
C61 C62 1.50(5) .
C61 C63 1.71(6) .
C64 C66 1.23(9) .
C64 C65 1.57(5) .
C65 C73 1.53(6) .
C67 C68 1.42(4) .
C68 C69 1.74(5) .
C70 C71 1.42(4) .
C71 C72 1.60(5) .
